data_1001387
loop_
_publ_author_name
'Leclaire, A'
'Borel, M M'
'Grandin, A'
'Raveau, B'

_publ_section_title
;
Structure of molybdenum (IV) diphosphate Mo P~2~ O~7~
;
_journal_coden_ASTM EJSCE5
_journal_name_full
;
European Journal of Solid State Inorganic Chemistry
;
_journal_page_first 323
_journal_page_last 327
_journal_volume 25
_journal_year 1988
_chemical_formula_structural 'Mo P2 O7'
_chemical_formula_sum 'Mo O7 P2'
_chemical_name_systematic 'Molybdenum(IV) diphosphate'
_space_group_IT_number 205
_symmetry_cell_setting cubic
_symmetry_Int_Tables_number 205
_symmetry_space_group_name_Hall '-P 2ac 2ab 3'
_symmetry_space_group_name_H-M 'P a -3'
_cell_angle_alpha 90
_cell_angle_beta 90
_cell_angle_gamma 90
_cell_formula_units_Z 4
_cell_length_a 7.944(1)
_cell_length_b 7.944(1)
_cell_length_c 7.944(1)
_cell_volume 501.3
_refine_ls_R_factor_all 0.048
_cod_database_code 1001387

loop_
_symmetry_equiv_pos_as_xyz
x,y,z
1/2+x,1/2-y,-z
-x,1/2+y,1/2-z
1/2-x,-y,1/2+z
y,z,x
1/2-y,-z,1/2+x
1/2+y,1/2-z,-x
-y,1/2+z,1/2-x
z,x,y
-z,1/2+x,1/2-y
1/2-z,-x,1/2+y
1/2+z,1/2-x,-y
-x,-y,-z
1/2-x,1/2+y,z
x,1/2-y,1/2+z
1/2+x,y,1/2-z
-y,-z,-x
1/2+y,z,1/2-x
1/2-y,1/2+z,x
y,1/2-z,1/2+x
-z,-x,-y
z,1/2-x,1/2+y
1/2+z,x,1/2-y
1/2-z,1/2+x,y

loop_
_atom_site_label
_atom_site_type_symbol
_atom_site_symmetry_multiplicity
_atom_site_Wyckoff_symbol
_atom_site_fract_x
_atom_site_fract_y
_atom_site_fract_z
_atom_site_occupancy
_atom_site_attached_hydrogens
_atom_site_calc_flag
Mo1 Mo4+ 4 a 0. 0. 0. 1. 0 d
P1 P5+ 8 c 0.390(1) 0.390(1) 0.390(1) 1. 0 d
O1 O2- 4 b 0.5 0.5 0.5 1. 0 d
O2 O2- 24 d 0.222(3) 0.078(9) -0.058(4) 1. 0 d

loop_
_atom_type_symbol
_atom_type_oxidation_number
Mo4+ 4.000
P5+ 5.000
O2- -2.000
